data_2206501
loop_
_publ_author_name
'You, Zhong-Lu'

_publ_section_title '[<i>N</i>,<i>N</i>'-Bis(3-methylsalicylidene)propane-1,3-diaminato]copper(II)'
_journal_coeditor_code NG6159
_journal_issue 8
_journal_name_full 'Acta Crystallographica Section E'
_journal_page_first m1559
_journal_page_last m1560
_journal_paper_doi 10.1107/S1600536805021823
_journal_volume 61
_journal_year 2005
_chemical_formula_iupac '[Cu (C19 H20 N2 O2)]'
_chemical_formula_moiety 'C19 H20 Cu N2 O2'
_chemical_formula_sum 'C19 H20 Cu N2 O2'
_chemical_formula_weight 371.91
_chemical_name_systematic
;
[N,N'-Bis(3-methylsalicylidene)propane-1,3-diaminato]copper(II)
;
_space_group_IT_number 14
_symmetry_cell_setting monoclinic
_symmetry_space_group_name_Hall '-P 2ybc'
_symmetry_space_group_name_H-M 'P 1 21/c 1'
_atom_sites_solution_hydrogens geom
_atom_sites_solution_primary direct
_atom_sites_solution_secondary difmap
_audit_creation_method SHELXL-97
_cell_angle_alpha 90.00
_cell_angle_beta 114.380(10)
_cell_angle_gamma 90.00
_cell_formula_units_Z 4
_cell_length_a 10.3280(10)
_cell_length_b 7.7320(10)
_cell_length_c 23.656(2)
_cell_measurement_reflns_used 2075
_cell_measurement_temperature 298(2)
_cell_measurement_theta_max 21.23
_cell_measurement_theta_min 2.21
_cell_volume 1720.6(3)
_computing_cell_refinement SMART
_computing_data_collection 'SMART (Bruker, 1998)'
_computing_data_reduction 'SAINT (Bruker, 1998)'
_computing_molecular_graphics 'SHELXTL (Sheldrick, 1997b)'
_computing_publication_material SHELXTL
_computing_structure_refinement 'SHELXL97 (Sheldrick, 1997a)'
_computing_structure_solution 'SHELXS97 (Sheldrick, 1997a)'
_diffrn_ambient_temperature 298(2)
_diffrn_measured_fraction_theta_full 0.998
_diffrn_measured_fraction_theta_max 0.998
_diffrn_measurement_device_type 'Bruker SMART CCD area-detector'
_diffrn_measurement_method '\f and \w'
_diffrn_radiation_monochromator graphite
_diffrn_radiation_source 'fine-focus sealed tube'
_diffrn_radiation_type MoK\a
_diffrn_radiation_wavelength 0.71073
_diffrn_reflns_av_R_equivalents 0.0609
_diffrn_reflns_av_sigmaI/netI 0.0568
_diffrn_reflns_limit_h_max 13
_diffrn_reflns_limit_h_min -13
_diffrn_reflns_limit_k_max 10
_diffrn_reflns_limit_k_min -10
_diffrn_reflns_limit_l_max 30
_diffrn_reflns_limit_l_min -30
_diffrn_reflns_number 19004
_diffrn_reflns_theta_full 27.50
_diffrn_reflns_theta_max 27.50
_diffrn_reflns_theta_min 1.89
_diffrn_standards_decay_% 0
_diffrn_standards_interval_count 0
_diffrn_standards_interval_time 0
_diffrn_standards_number 0
_exptl_absorpt_coefficient_mu 1.282
_exptl_absorpt_correction_T_max 0.7569
_exptl_absorpt_correction_T_min 0.6625
_exptl_absorpt_correction_type multi-scan
_exptl_absorpt_process_details '(SADABS; Sheldrick, 1996)'
_exptl_crystal_colour blue
_exptl_crystal_density_diffrn 1.436
_exptl_crystal_density_method 'not measured'
_exptl_crystal_description block
_exptl_crystal_F_000 772
_exptl_crystal_size_max 0.35
_exptl_crystal_size_mid 0.28
_exptl_crystal_size_min 0.23
_refine_diff_density_max 1.144
_refine_diff_density_min -0.592
_refine_ls_extinction_method none
_refine_ls_goodness_of_fit_ref 1.037
_refine_ls_hydrogen_treatment constr
_refine_ls_matrix_type full
_refine_ls_number_parameters 219
_refine_ls_number_reflns 3944
_refine_ls_number_restraints 1
_refine_ls_restrained_S_all 1.040
_refine_ls_R_factor_all 0.1257
_refine_ls_R_factor_gt 0.0666
_refine_ls_shift/su_max 0.001
_refine_ls_shift/su_mean 0.000
_refine_ls_structure_factor_coef Fsqd
_refine_ls_weighting_details 'calc w = 1/[\s^2^(Fo^2^)+(0.059P)^2^+2.5236P] where P = (Fo^2^+2Fc^2^)/3'
_refine_ls_weighting_scheme calc
_refine_ls_wR_factor_gt 0.1453
_refine_ls_wR_factor_ref 0.1749
_reflns_number_gt 2182
_reflns_number_total 3944
_reflns_threshold_expression I>2\s(I)
_cod_data_source_file ng6159.cif
_cod_data_source_block I
_cod_depositor_comments
;
The following automatic conversions were performed:
'_symmetry_cell_setting' value 'Monoclinic' changed to 'monoclinic'
according to '/home/saulius/struct/CIF-dictionaries/cif_core.dic'
dictionary named 'cif_core.dic' version 2.4.1 from 2010-06-29.

Automatic conversion script
Id: cif_fix_enum 1527 2010-12-29 10:47:43Z saulius 

The following automatic conversions were performed:

'_symmetry_cell_setting' value 'Monoclinic' changed to 'monoclinic'
according to /home/saulius/struct/CIF-dictionaries/cif_core.dic
dictionary named 'cif_core.dic' version 2.4.1 from 2010-06-29.

Automatic conversion script
Id: cif_fix_values 1715 2011-07-08 13:25:40Z adriana 
;
_cod_original_sg_symbol_H-M 'P 21/c'
_cod_database_code 2206501
_cod_database_fobs_code 2206501

loop_
_symmetry_equiv_pos_as_xyz
'x, y, z'
'-x, y+1/2, -z+1/2'
'-x, -y, -z'
'x, -y-1/2, z-1/2'

loop_
_atom_site_label
_atom_site_fract_x
_atom_site_fract_y
_atom_site_fract_z
_atom_site_U_iso_or_equiv
_atom_site_adp_type
_atom_site_calc_flag
_atom_site_refinement_flags
_atom_site_occupancy
_atom_site_type_symbol
Cu1 0.44472(6) 0.75031(8) 0.48574(3) 0.0580(2) Uani d . 1 Cu
O1 0.2513(3) 0.7470(5) 0.42769(17) 0.0643(9) Uani d . 1 O
O2 0.3657(4) 0.7721(4) 0.54536(18) 0.0649(10) Uani d . 1 O
N1 0.5025(5) 0.6446(6) 0.4230(3) 0.0673(13) Uani d . 1 N
N2 0.6314(4) 0.8302(6) 0.5448(3) 0.0681(12) Uani d . 1 N
C1 0.2659(6) 0.5473(7) 0.3544(3) 0.0630(14) Uani d . 1 C
C2 0.1906(6) 0.6424(6) 0.3815(2) 0.0545(12) Uani d . 1 C
C3 0.0410(6) 0.6227(7) 0.3577(2) 0.0633(14) Uani d . 1 C
C4 -0.0244(7) 0.5069(9) 0.3101(3) 0.0826(18) Uani d . 1 C
H4 -0.1221 0.4909 0.2955 0.099 Uiso calc R 1 H
C5 0.0483(9) 0.4152(9) 0.2836(3) 0.095(2) Uani d . 1 C
H5 -0.0001 0.3390 0.2513 0.114 Uiso calc R 1 H
C6 0.1912(8) 0.4339(8) 0.3040(3) 0.0823(19) Uani d . 1 C
H6 0.2401 0.3727 0.2851 0.099 Uiso calc R 1 H
C7 -0.0374(6) 0.7264(9) 0.3859(3) 0.095(2) Uani d . 1 C
H7A -0.0337 0.8464 0.3762 0.142 Uiso calc R 1 H
H7B 0.0054 0.7111 0.4301 0.142 Uiso calc R 1 H
H7C -0.1346 0.6891 0.3696 0.142 Uiso calc R 1 H
C8 0.4140(7) 0.5629(7) 0.3752(3) 0.0709(16) Uani d . 1 C
H8 0.4534 0.5066 0.3513 0.085 Uiso calc R 1 H
C9 0.6480(6) 0.6559(9) 0.4282(3) 0.094(2) Uani d D 1 C
H9A 0.6572 0.7591 0.4069 0.112 Uiso calc R 1 H
H9B 0.6669 0.5569 0.4076 0.112 Uiso calc R 1 H
C10 0.7551(6) 0.6613(10) 0.4928(3) 0.090(2) Uani d D 1 C
H10A 0.8482 0.6471 0.4925 0.108 Uiso calc R 1 H
H10B 0.7394 0.5632 0.5147 0.108 Uiso calc R 1 H
C11 0.7574(6) 0.8226(9) 0.5287(4) 0.093(2) Uani d . 1 C
H11A 0.8440 0.8251 0.5666 0.112 Uiso calc R 1 H
H11B 0.7572 0.9233 0.5042 0.112 Uiso calc R 1 H
C12 0.6522(5) 0.8952(7) 0.5979(3) 0.0721(17) Uani d . 1 C
H12 0.7441 0.9337 0.6217 0.087 Uiso calc R 1 H
C13 0.5526(6) 0.9165(7) 0.6256(3) 0.0633(14) Uani d . 1 C
C14 0.4146(5) 0.8484(6) 0.5984(2) 0.0562(12) Uani d . 1 C
C15 0.3252(6) 0.8664(7) 0.6302(2) 0.0626(14) Uani d . 1 C
C16 0.3734(8) 0.9506(9) 0.6857(3) 0.0855(18) Uani d . 1 C
H16 0.3145 0.9609 0.7065 0.103 Uiso calc R 1 H
C17 0.5097(9) 1.0214(10) 0.7118(3) 0.105(2) Uani d . 1 C
H17 0.5409 1.0799 0.7494 0.126 Uiso calc R 1 H
C18 0.5961(7) 1.0047(9) 0.6822(3) 0.093(2) Uani d . 1 C
H18 0.6866 1.0529 0.6997 0.112 Uiso calc R 1 H
C19 0.1764(6) 0.7971(8) 0.6001(3) 0.0859(19) Uani d . 1 C
H19A 0.1270 0.8230 0.6257 0.129 Uiso calc R 1 H
H19B 0.1794 0.6741 0.5952 0.129 Uiso calc R 1 H
H19C 0.1277 0.8499 0.5601 0.129 Uiso calc R 1 H

loop_
_atom_site_aniso_label
_atom_site_aniso_U_11
_atom_site_aniso_U_22
_atom_site_aniso_U_33
_atom_site_aniso_U_12
_atom_site_aniso_U_13
_atom_site_aniso_U_23
Cu1 0.0460(3) 0.0490(3) 0.0890(5) 0.0002(3) 0.0379(3) 0.0008(3)
O1 0.0480(18) 0.066(2) 0.083(2) -0.0049(18) 0.0318(18) -0.020(2)
O2 0.055(2) 0.065(2) 0.082(3) -0.0087(17) 0.0361(19) -0.015(2)
N1 0.059(3) 0.056(3) 0.113(4) 0.016(2) 0.061(3) 0.019(3)
N2 0.044(2) 0.055(3) 0.107(4) 0.001(2) 0.033(3) 0.016(3)
C1 0.077(4) 0.057(3) 0.068(4) 0.010(3) 0.042(3) 0.012(3)
C2 0.070(3) 0.046(3) 0.056(3) 0.005(2) 0.035(3) 0.013(2)
C3 0.062(3) 0.071(4) 0.052(3) -0.009(3) 0.020(3) 0.002(3)
C4 0.075(4) 0.095(5) 0.063(4) -0.004(4) 0.013(3) 0.000(4)
C5 0.115(6) 0.092(5) 0.061(4) 0.003(4) 0.018(4) -0.012(4)
C6 0.131(6) 0.064(4) 0.062(4) 0.024(4) 0.050(4) 0.005(3)
C7 0.058(3) 0.136(7) 0.094(5) -0.011(4) 0.037(3) -0.030(4)
C8 0.096(5) 0.054(3) 0.085(4) 0.020(3) 0.059(4) 0.012(3)
C9 0.078(4) 0.082(4) 0.151(7) 0.017(4) 0.078(5) 0.020(5)
C10 0.055(4) 0.114(6) 0.117(5) 0.028(4) 0.052(4) 0.044(5)
C11 0.047(3) 0.070(4) 0.164(7) 0.003(3) 0.045(4) 0.019(5)
C12 0.035(3) 0.063(4) 0.096(5) -0.002(2) 0.005(3) 0.030(3)
C13 0.058(3) 0.055(3) 0.060(3) 0.002(3) 0.007(3) 0.016(3)
C14 0.053(3) 0.049(3) 0.063(3) 0.007(2) 0.020(3) 0.013(3)
C15 0.072(4) 0.055(3) 0.061(3) 0.008(3) 0.028(3) 0.005(3)
C16 0.099(5) 0.091(5) 0.067(4) 0.003(4) 0.034(4) 0.004(4)
C17 0.127(6) 0.115(6) 0.049(4) -0.001(5) 0.012(4) 0.001(4)
C18 0.078(4) 0.103(5) 0.071(4) -0.012(4) 0.004(4) 0.018(4)
C19 0.075(4) 0.094(5) 0.112(5) -0.004(3) 0.061(4) -0.016(4)

loop_
_atom_type_symbol
_atom_type_description
_atom_type_scat_dispersion_real
_atom_type_scat_dispersion_imag
_atom_type_scat_source
C C 0.0033 0.0016 'International Tables Vol C Tables 4.2.6.8 and 6.1.1.4'
H H 0.0000 0.0000 'International Tables Vol C Tables 4.2.6.8 and 6.1.1.4'
N N 0.0061 0.0033 'International Tables Vol C Tables 4.2.6.8 and 6.1.1.4'
O O 0.0106 0.0060 'International Tables Vol C Tables 4.2.6.8 and 6.1.1.4'
Cu Cu 0.3201 1.2651 'International Tables Vol C Tables 4.2.6.8 and 6.1.1.4'

loop_
_geom_angle_atom_site_label_1
_geom_angle_atom_site_label_2
_geom_angle_atom_site_label_3
_geom_angle
_geom_angle_publ_flag
O1 Cu1 O2 83.82(15) y
O1 Cu1 N1 90.28(18) y
O1 Cu1 N2 162.23(18) y
O2 Cu1 N1 160.09(17) y
O2 Cu1 N2 92.30(19) y
N2 Cu1 N1 98.8(2) y
C2 O1 Cu1 128.1(3) ?
C14 O2 Cu1 130.3(3) ?
C8 N1 C9 115.9(5) ?
C8 N1 Cu1 122.2(4) ?
C9 N1 Cu1 121.9(4) ?
C12 N2 C11 116.8(5) ?
C12 N2 Cu1 122.7(4) ?
C11 N2 Cu1 120.6(5) ?
C2 C1 C8 121.6(5) ?
C2 C1 C6 119.7(5) ?
C8 C1 C6 118.8(6) ?
O1 C2 C1 123.2(5) ?
O1 C2 C3 118.1(5) ?
C1 C2 C3 118.7(5) ?
C4 C3 C2 118.8(5) ?
C4 C3 C7 123.1(5) ?
C2 C3 C7 118.1(5) ?
C5 C4 C3 122.5(6) ?
C5 C4 H4 118.7 ?
C3 C4 H4 118.7 ?
C6 C5 C4 120.5(6) ?
C6 C5 H5 119.8 ?
C4 C5 H5 119.8 ?
C5 C6 C1 119.8(6) ?
C5 C6 H6 120.1 ?
C1 C6 H6 120.1 ?
C3 C7 H7A 109.5 ?
C3 C7 H7B 109.5 ?
H7A C7 H7B 109.5 ?
C3 C7 H7C 109.5 ?
H7A C7 H7C 109.5 ?
H7B C7 H7C 109.5 ?
N1 C8 C1 128.7(5) ?
N1 C8 H8 115.7 ?
C1 C8 H8 115.7 ?
N1 C9 C10 113.4(5) ?
N1 C9 H9A 108.9 ?
C10 C9 H9A 108.9 ?
N1 C9 H9B 108.9 ?
C10 C9 H9B 108.9 ?
H9A C9 H9B 107.7 ?
C9 C10 C11 116.1(6) ?
C9 C10 H10A 108.2 ?
C11 C10 H10A 108.2 ?
C9 C10 H10B 108.2 ?
C11 C10 H10B 108.2 ?
H10A C10 H10B 107.4 ?
N2 C11 C10 111.3(5) ?
N2 C11 H11A 109.4 ?
C10 C11 H11A 109.4 ?
N2 C11 H11B 109.4 ?
C10 C11 H11B 109.4 ?
H11A C11 H11B 108.0 ?
N2 C12 C13 128.8(5) ?
N2 C12 H12 115.6 ?
C13 C12 H12 115.6 ?
C18 C13 C14 119.0(6) ?
C18 C13 C12 118.9(6) ?
C14 C13 C12 122.1(5) ?
O2 C14 C13 122.3(5) ?
O2 C14 C15 118.9(5) ?
C13 C14 C15 118.8(5) ?
C16 C15 C14 120.0(6) ?
C16 C15 C19 121.5(6) ?
C14 C15 C19 118.5(5) ?
C15 C16 C17 120.9(6) ?
C15 C16 H16 119.5 ?
C17 C16 H16 119.5 ?
C18 C17 C16 119.8(7) ?
C18 C17 H17 120.1 ?
C16 C17 H17 120.1 ?
C17 C18 C13 121.5(6) ?
C17 C18 H18 119.2 ?
C13 C18 H18 119.2 ?
C15 C19 H19A 109.5 ?
C15 C19 H19B 109.5 ?
H19A C19 H19B 109.5 ?
C15 C19 H19C 109.5 ?
H19A C19 H19C 109.5 ?
H19B C19 H19C 109.5 ?

loop_
_geom_bond_atom_site_label_1
_geom_bond_atom_site_label_2
_geom_bond_distance
_geom_bond_publ_flag
Cu1 O1 1.901(3) y
Cu1 O2 1.907(4) y
Cu1 N1 1.990(5) y
Cu1 N2 1.956(5) y
O1 C2 1.293(6) ?
O2 C14 1.287(6) ?
N1 C8 1.288(7) ?
N1 C9 1.458(6) ?
N2 C11 1.500(7) ?
N2 C12 1.287(7) ?
C1 C2 1.403(7) ?
C1 C6 1.423(8) ?
C1 C8 1.406(8) ?
C2 C3 1.418(7) ?
C3 C4 1.378(8) ?
C3 C7 1.479(8) ?
C4 C5 1.359(9) ?
C4 H4 0.9300 ?
C5 C6 1.358(9) ?
C5 H5 0.9300 ?
C6 H6 0.9300 ?
C7 H7A 0.9600 ?
C7 H7B 0.9600 ?
C7 H7C 0.9600 ?
C8 H8 0.9300 ?
C9 C10 1.471(7) ?
C9 H9A 0.9700 ?
C9 H9B 0.9700 ?
C10 C11 1.504(10) ?
C10 H10A 0.9700 ?
C10 H10B 0.9700 ?
C11 H11A 0.9700 ?
C11 H11B 0.9700 ?
C12 C13 1.438(8) ?
C12 H12 0.9300 ?
C13 C18 1.401(9) ?
C13 C14 1.403(7) ?
C14 C15 1.417(7) ?
C15 C16 1.363(8) ?
C15 C19 1.500(7) ?
C16 C17 1.395(9) ?
C16 H16 0.9300 ?
C17 C18 1.349(9) ?
C17 H17 0.9300 ?
C18 H18 0.9300 ?
C19 H19A 0.9600 ?
C19 H19B 0.9600 ?
C19 H19C 0.9600 ?
